data_9015818
loop_
_publ_author_name
'Tillmanns, E.'
'Fischer, R. X.'
'Baur, W. H.'

_publ_section_title
;
 Chabazite-type framework in the new zeolite willhendersonite, KCaAl3Si3O12*5H2O
;
_journal_name_full 'Neues Jahrbuch fur Mineralogie, Monatshefte'
_journal_page_first 547
_journal_page_last 558
_journal_volume 1984
_journal_year 1984
_chemical_formula_sum 'Al3 Ca H10 K O17 Si3'
_chemical_name_mineral Willhendersonite
_space_group_IT_number 2
_symmetry_space_group_name_Hall '-P 1'
_symmetry_space_group_name_H-M 'P -1'
_cell_angle_alpha 92.34
_cell_angle_beta 92.70
_cell_angle_gamma 90.12
_cell_formula_units_Z 2
_cell_length_a 9.206
_cell_length_b 9.216
_cell_length_c 9.500
_cell_volume 804.431
_database_code_amcsd 0014793
_exptl_crystal_density_diffrn 2.173
_cod_original_formula_sum 'K Ca Al3 Si3 O17 H10'
_cod_database_code 9015818

loop_
_space_group_symop_operation_xyz
x,y,z
-x,-y,-z

loop_
_atom_site_label
_atom_site_fract_x
_atom_site_fract_y
_atom_site_fract_z
_atom_site_occupancy
_atom_site_U_iso_or_equiv
_atom_site_type_symbol
_atom_site_attached_hydrogens
KX5A 0.47700 0.87100 0.46830 0.50000 0.13045 K 0
KX5C 0.11620 0.51210 0.53920 0.50000 0.09119 K 0
CaX1 0.20060 0.20130 0.20420 1.00000 0.01064 Ca 0
AlT1 0.65650 0.90710 0.14920 1.00000 0.00659 Al 0
SiT2 0.31220 0.89480 0.10670 1.00000 0.00671 Si 0
AlT3 0.09020 0.84770 0.34250 1.00000 0.00646 Al 0
SiT4 0.10860 0.34440 0.85490 1.00000 0.00633 Si 0
AlT5 0.88900 0.31280 0.09100 1.00000 0.00684 Al 0
SiT6 0.85050 0.10340 0.33990 1.00000 0.00621 Si 0
O1A 0.74660 0.24390 0.98460 1.00000 0.01140 O 0
OlB 0.69360 0.05540 0.26810 1.00000 0.01013 O 0
O1C 0.97390 0.31510 0.73920 1.00000 0.01013 O 0
O2A 0.15320 0.51290 0.84950 1.00000 0.01140 O 0
O2B 0.47490 0.86240 0.16620 1.00000 0.01140 O 0
O2C 0.82760 0.18740 0.49080 1.00000 0.00887 O 0
O3A 0.25030 0.25180 0.81790 1.00000 0.01140 O 0
O3B 0.93600 0.20870 0.23810 1.00000 0.00887 O 0
O3C 0.78770 0.06360 0.75990 1.00000 0.01140 O 0
O4A 0.05750 0.30430 0.01060 1.00000 0.01140 O 0
O4B 0.30530 0.04410 0.02130 1.00000 0.01140 O 0
O4C 0.05770 0.04060 0.63630 1.00000 0.01013 O 0
WatX2A 0.53100 0.25000 0.56900 0.50000 0.06206 O 2
WatX2C 0.74200 0.47200 0.42700 0.50000 0.06206 O 2
WatX5B 0.50730 0.54730 0.14510 1.00000 0.06586 O 2
WatX6A 0.77590 0.79130 0.54100 1.00000 0.03166 O 2
WatX6B 0.53930 0.74820 0.76010 1.00000 0.03546 O 2
WatX6C 0.22590 0.46090 0.26080 1.00000 0.03293 O 2

loop_
_cod_changelog_entry_id
_cod_changelog_entry_author
_cod_changelog_entry_date
_cod_changelog_entry_text
1
;cod-tools version 3.8.0
Id: cif_guess_AMCSD_atom_types 9581 2023-05-17 12:35:41Z saulius
;
2023-05-23T09:21:24+03:00
;Derived atom types and hydrogen counts
from atom names that follow the AMCSD naming convention
(Wat == water, O-H == hydroxyl).
;

loop_
_cod_related_entry_id
_cod_related_entry_database
_cod_related_entry_code
1 AMCSD 0014793

_cod_duplicate_entry 9009319
